data_4108507
loop_
_publ_author_name
'Sumohan Misra'
'Gordon J. Miller'

_publ_section_title
;
 Gd5-xYxTt4 (Tt = Si or Ge): Effect of Metal Substitution on Structure,
 Bonding, and Magnetism
;
_journal_name_full 'Journal of the American Chemical Society'
_journal_page_first 13900
_journal_page_last 13911
_journal_paper_doi 10.1021/ja802848r
_journal_volume 130
_journal_year 2008
_chemical_formula_sum 'Gd3 Si4 Y2'
_chemical_formula_weight 761.93
_chemical_name_systematic
; 
 ? 
;
_space_group_IT_number 62
_symmetry_cell_setting orthorhombic
_symmetry_space_group_name_Hall '-P 2ac 2n'
_symmetry_space_group_name_H-M 'P n m a'
_atom_sites_solution_hydrogens geom
_atom_sites_solution_primary direct
_atom_sites_solution_secondary difmap
_audit_creation_method SHELXL-97
_cell_angle_alpha 90.00
_cell_angle_beta 90.00
_cell_angle_gamma 90.00
_cell_formula_units_Z 4
_cell_length_a 7.435(2)
_cell_length_b 14.690(4)
_cell_length_c 7.739(2)
_cell_measurement_temperature 298(2)
_cell_volume 845.3(4)
_computing_cell_refinement 'Bruker SMART'
_computing_data_collection 'Bruker SMART'
_computing_data_reduction 'Bruker SAINT'
_computing_molecular_graphics 'Bruker SHELXTL'
_computing_publication_material 'Bruker SHELXTL'
_computing_structure_refinement 'SHELXL-97 (Sheldrick, 1997)'
_computing_structure_solution 'SHELXS-97 (Sheldrick, 1990)'
_diffrn_ambient_temperature 298(2)
_diffrn_measured_fraction_theta_full 0.999
_diffrn_measured_fraction_theta_max 0.956
_diffrn_measurement_device_type 'CCD area detector'
_diffrn_measurement_method 'phi and omega scans'
_diffrn_radiation_monochromator graphite
_diffrn_radiation_source 'fine-focus sealed tube'
_diffrn_radiation_type MoK\a
_diffrn_radiation_wavelength 0.71073
_diffrn_reflns_av_R_equivalents 0.0970
_diffrn_reflns_av_sigmaI/netI 0.0723
_diffrn_reflns_limit_h_max 9
_diffrn_reflns_limit_h_min -9
_diffrn_reflns_limit_k_max 18
_diffrn_reflns_limit_k_min -19
_diffrn_reflns_limit_l_max 9
_diffrn_reflns_limit_l_min -9
_diffrn_reflns_number 6758
_diffrn_reflns_theta_full 25.00
_diffrn_reflns_theta_max 28.25
_diffrn_reflns_theta_min 2.77
_exptl_absorpt_coefficient_mu 37.258
_exptl_absorpt_correction_type none
_exptl_crystal_colour Metallic
_exptl_crystal_density_diffrn 5.987
_exptl_crystal_density_meas 0
_exptl_crystal_description Plates
_exptl_crystal_F_000 1304
_exptl_crystal_size_max 0.06
_exptl_crystal_size_mid 0.02
_exptl_crystal_size_min 0.009
_refine_diff_density_max 2.323
_refine_diff_density_min -1.764
_refine_diff_density_rms 0.501
_refine_ls_extinction_coef 0.00088(15)
_refine_ls_extinction_expression Fc^*^=kFc[1+0.001xFc^2^\l^3^/sin(2\q)]^-1/4^
_refine_ls_extinction_method SHELXL
_refine_ls_goodness_of_fit_ref 1.108
_refine_ls_hydrogen_treatment mixed
_refine_ls_matrix_type full
_refine_ls_number_parameters 50
_refine_ls_number_reflns 1036
_refine_ls_number_restraints 0
_refine_ls_restrained_S_all 1.108
_refine_ls_R_factor_all 0.0651
_refine_ls_R_factor_gt 0.0484
_refine_ls_shift/su_max 0.001
_refine_ls_shift/su_mean 0.000
_refine_ls_structure_factor_coef Fsqd
_refine_ls_weighting_details 'calc w=1/[\s^2^(Fo^2^)+(0.0170P)^2^+16.9654P] where P=(Fo^2^+2Fc^2^)/3'
_refine_ls_weighting_scheme calc
_refine_ls_wR_factor_gt 0.0912
_refine_ls_wR_factor_ref 0.0962
_reflns_number_gt 852
_reflns_number_total 1036
_reflns_threshold_expression >2sigma(I)
_cod_data_source_file ja802848r_si_002_GdYSi_2.cif
_cod_data_source_block sm1582x
_cod_database_code 4108507

loop_
_symmetry_equiv_pos_as_xyz
'x, y, z'
'-x+1/2, -y, z+1/2'
'-x, y+1/2, -z'
'x+1/2, -y+1/2, -z+1/2'
'-x, -y, -z'
'x-1/2, y, -z-1/2'
'x, -y-1/2, z'
'-x-1/2, y-1/2, z-1/2'

loop_
_atom_site_label
_atom_site_type_symbol
_atom_site_fract_x
_atom_site_fract_y
_atom_site_fract_z
_atom_site_U_iso_or_equiv
_atom_site_adp_type
_atom_site_occupancy
_atom_site_symmetry_multiplicity
_atom_site_calc_flag
_atom_site_refinement_flags
Gd1 Gd 1.02646(10) 0.40330(5) 0.18155(9) 0.0102(3) Uani 0.71(2) 1 d P
Y1 Y 1.02646(10) 0.40330(5) 0.18155(9) 0.0102(3) Uani 0.29(2) 1 d P
Gd2 Gd 0.68262(11) 0.37748(6) 0.82029(10) 0.0088(3) Uani 0.50(2) 1 d P
Y2 Y 0.68262(11) 0.37748(6) 0.82029(10) 0.0088(3) Uani 0.50(2) 1 d P
Gd3 Gd 0.14742(16) 0.7500 0.51309(15) 0.0087(4) Uani 0.45(2) 2 d SP
Y3 Y 0.14742(16) 0.7500 0.51309(15) 0.0087(4) Uani 0.55(2) 2 d SP
Si1 Si 0.8540(5) 0.4605(3) 0.5284(4) 0.0116(11) Uani 1 1 d .
Si2 Si 0.0226(7) 0.7500 0.1029(6) 0.0115(13) Uani 1 2 d S
Si3 Si 0.2645(7) 0.7500 0.8736(7) 0.0107(13) Uani 1 2 d S

loop_
_atom_site_aniso_label
_atom_site_aniso_U_11
_atom_site_aniso_U_22
_atom_site_aniso_U_33
_atom_site_aniso_U_23
_atom_site_aniso_U_13
_atom_site_aniso_U_12
Gd1 0.0127(4) 0.0101(4) 0.0076(4) -0.0013(3) 0.0015(3) -0.0016(3)
Y1 0.0127(4) 0.0101(4) 0.0076(4) -0.0013(3) 0.0015(3) -0.0016(3)
Gd2 0.0113(5) 0.0082(5) 0.0070(5) -0.0003(3) 0.0013(3) -0.0003(3)
Y2 0.0113(5) 0.0082(5) 0.0070(5) -0.0003(3) 0.0013(3) -0.0003(3)
Gd3 0.0100(7) 0.0089(7) 0.0072(6) 0.000 0.0004(5) 0.000
Y3 0.0100(7) 0.0089(7) 0.0072(6) 0.000 0.0004(5) 0.000
Si1 0.016(2) 0.013(2) 0.0053(17) 0.0025(14) -0.0020(15) -0.0004(15)
Si2 0.013(3) 0.015(3) 0.007(3) 0.000 0.000(2) 0.000
Si3 0.009(3) 0.013(3) 0.010(2) 0.000 -0.001(2) 0.000

loop_
_atom_type_symbol
_atom_type_description
_atom_type_scat_dispersion_real
_atom_type_scat_dispersion_imag
_atom_type_scat_source
Si Si 0.0817 0.0704 'International Tables Vol C Tables 4.2.6.8 and 6.1.1.4'
Y Y -2.7962 3.5667 'International Tables Vol C Tables 4.2.6.8 and 6.1.1.4'
Gd Gd -0.1653 3.9035 'International Tables Vol C Tables 4.2.6.8 and 6.1.1.4'

loop_
_geom_angle_atom_site_label_1
_geom_angle_atom_site_label_2
_geom_angle_atom_site_label_3
_geom_angle
_geom_angle_site_symmetry_1
_geom_angle_site_symmetry_3
Si1 Gd1 Si1 136.07(13) 6_656 .
Si1 Gd1 Si3 93.15(12) 6_656 2_664
Si1 Gd1 Si3 89.37(11) . 2_664
Si1 Gd1 Si1 88.81(5) 6_656 5_766
Si1 Gd1 Si1 47.37(13) . 5_766
Si3 Gd1 Si1 88.75(10) 2_664 5_766
Si1 Gd1 Si3 132.34(11) 6_656 5_666
Si1 Gd1 Si3 91.55(12) . 5_666
Si3 Gd1 Si3 83.72(7) 2_664 5_666
Si1 Gd1 Si3 138.38(12) 5_766 5_666
Si1 Gd1 Si2 85.27(11) 6_656 5_665
Si1 Gd1 Si2 138.43(11) . 5_665
Si3 Gd1 Si2 82.83(10) 2_664 5_665
Si1 Gd1 Si2 169.41(12) 5_766 5_665
Si3 Gd1 Si2 47.10(13) 5_666 5_665
Si1 Gd1 Y3 146.14(8) 6_656 5_666
Si1 Gd1 Y3 55.74(7) . 5_666
Si3 Gd1 Y3 53.03(9) 2_664 5_666
Si1 Gd1 Y3 91.83(7) 5_766 5_666
Si3 Gd1 Y3 51.70(9) 5_666 5_666
Si2 Gd1 Y3 88.24(8) 5_665 5_666
Si1 Gd1 Gd3 146.14(8) 6_656 5_666
Si1 Gd1 Gd3 55.74(7) . 5_666
Si3 Gd1 Gd3 53.03(9) 2_664 5_666
Si1 Gd1 Gd3 91.83(7) 5_766 5_666
Si3 Gd1 Gd3 51.70(9) 5_666 5_666
Si2 Gd1 Gd3 88.24(8) 5_665 5_666
Y3 Gd1 Gd3 0.00(4) 5_666 5_666
Si1 Gd1 Y3 55.52(8) 6_656 2_664
Si1 Gd1 Y3 140.64(7) . 2_664
Si3 Gd1 Y3 51.45(9) 2_664 2_664
Si1 Gd1 Y3 118.24(8) 5_766 2_664
Si3 Gd1 Y3 88.04(8) 5_666 2_664
Si2 Gd1 Y3 51.26(10) 5_665 2_664
Y3 Gd1 Y3 95.26(3) 5_666 2_664
Gd3 Gd1 Y3 95.26(3) 5_666 2_664
Si1 Gd1 Gd3 55.52(8) 6_656 2_664
Si1 Gd1 Gd3 140.64(7) . 2_664
Si3 Gd1 Gd3 51.45(9) 2_664 2_664
Si1 Gd1 Gd3 118.24(8) 5_766 2_664
Si3 Gd1 Gd3 88.04(8) 5_666 2_664
Si2 Gd1 Gd3 51.26(10) 5_665 2_664
Y3 Gd1 Gd3 95.26(3) 5_666 2_664
Gd3 Gd1 Gd3 95.26(3) 5_666 2_664
Y3 Gd1 Gd3 0.00(3) 2_664 2_664
Si1 Gd1 Gd2 104.39(8) 6_656 2_664
Si1 Gd1 Gd2 48.94(7) . 2_664
Si3 Gd1 Gd2 133.97(9) 2_664 2_664
Si1 Gd1 Gd2 50.34(7) 5_766 2_664
Si3 Gd1 Gd2 111.68(8) 5_666 2_664
Si2 Gd1 Gd2 139.86(9) 5_665 2_664
Y3 Gd1 Gd2 101.91(3) 5_666 2_664
Gd3 Gd1 Gd2 101.91(3) 5_666 2_664
Y3 Gd1 Gd2 159.29(3) 2_664 2_664
Gd3 Gd1 Gd2 159.29(3) 2_664 2_664
Si1 Gd1 Y2 104.39(8) 6_656 2_664
Si1 Gd1 Y2 48.94(7) . 2_664
Si3 Gd1 Y2 133.97(9) 2_664 2_664
Si1 Gd1 Y2 50.34(7) 5_766 2_664
Si3 Gd1 Y2 111.68(8) 5_666 2_664
Si2 Gd1 Y2 139.86(9) 5_665 2_664
Y3 Gd1 Y2 101.91(3) 5_666 2_664
Gd3 Gd1 Y2 101.91(3) 5_666 2_664
Y3 Gd1 Y2 159.29(3) 2_664 2_664
Gd3 Gd1 Y2 159.29(3) 2_664 2_664
Gd2 Gd1 Y2 0.00(2) 2_664 2_664
Si1 Gd2 Si1 97.52(6) . 2_665
Si1 Gd2 Si2 95.68(12) . 5_666
Si1 Gd2 Si2 118.82(11) 2_665 5_666
Si1 Gd2 Si2 92.89(12) . 2_565
Si1 Gd2 Si2 142.61(12) 2_665 2_565
Si2 Gd2 Si2 95.55(8) 5_666 2_565
Si1 Gd2 Si1 120.12(13) . 6_557
Si1 Gd2 Si1 50.53(13) 2_665 6_557
Si2 Gd2 Si1 142.54(12) 5_666 6_557
Si2 Gd2 Si1 93.44(12) 2_565 6_557
Si1 Gd2 Si3 144.83(13) . 5_667
Si1 Gd2 Si3 94.90(10) 2_665 5_667
Si2 Gd2 Si3 49.87(13) 5_666 5_667
Si2 Gd2 Si3 96.91(10) 2_565 5_667
Si1 Gd2 Si3 92.97(12) 6_557 5_667
Si1 Gd2 Y3 153.33(8) . 2_565
Si1 Gd2 Y3 98.06(8) 2_665 2_565
Si2 Gd2 Y3 95.59(9) 5_666 2_565
Si2 Gd2 Y3 61.98(10) 2_565 2_565
Si1 Gd2 Y3 57.58(8) 6_557 2_565
Si3 Gd2 Y3 54.41(10) 5_667 2_565
Si1 Gd2 Gd3 153.33(8) . 2_565
Si1 Gd2 Gd3 98.06(8) 2_665 2_565
Si2 Gd2 Gd3 95.59(9) 5_666 2_565
Si2 Gd2 Gd3 61.98(10) 2_565 2_565
Si1 Gd2 Gd3 57.58(8) 6_557 2_565
Si3 Gd2 Gd3 54.41(10) 5_667 2_565
Y3 Gd2 Gd3 0.00(3) 2_565 2_565
Si1 Gd2 Y3 58.36(8) . 5_666
Si1 Gd2 Y3 154.78(8) 2_665 5_666
Si2 Gd2 Y3 61.98(10) 5_666 5_666
Si2 Gd2 Y3 54.10(10) 2_565 5_666
Si1 Gd2 Y3 145.45(8) 6_557 5_666
Si3 Gd2 Y3 101.64(8) 5_667 5_666
Y3 Gd2 Y3 107.03(3) 2_565 5_666
Gd3 Gd2 Y3 107.03(3) 2_565 5_666
Si1 Gd2 Gd3 58.36(8) . 5_666
Si1 Gd2 Gd3 154.78(8) 2_665 5_666
Si2 Gd2 Gd3 61.98(10) 5_666 5_666
Si2 Gd2 Gd3 54.10(10) 2_565 5_666
Si1 Gd2 Gd3 145.45(8) 6_557 5_666
Si3 Gd2 Gd3 101.64(8) 5_667 5_666
Y3 Gd2 Gd3 107.03(3) 2_565 5_666
Gd3 Gd2 Gd3 107.03(3) 2_565 5_666
Y3 Gd2 Gd3 0.00(3) 5_666 5_666
Si1 Gd2 Gd1 65.89(8) . 2_665
Si1 Gd2 Gd1 53.84(8) 2_665 2_665
Si2 Gd2 Gd1 156.47(8) 5_666 2_665
Si2 Gd2 Gd1 99.70(7) 2_565 2_665
Si1 Gd2 Gd1 54.34(7) 6_557 2_665
Si3 Gd2 Gd1 143.89(8) 5_667 2_665
Y3 Gd2 Gd1 107.35(3) 2_565 2_665
Gd3 Gd2 Gd1 107.35(3) 2_565 2_665
Y3 Gd2 Gd1 114.08(3) 5_666 2_665
Gd3 Gd2 Gd1 114.08(3) 5_666 2_665
Si1 Gd2 Y1 65.89(8) . 2_665
Si1 Gd2 Y1 53.84(8) 2_665 2_665
Si2 Gd2 Y1 156.47(8) 5_666 2_665
Si2 Gd2 Y1 99.70(7) 2_565 2_665
Si1 Gd2 Y1 54.34(7) 6_557 2_665
Si3 Gd2 Y1 143.89(8) 5_667 2_665
Y3 Gd2 Y1 107.35(3) 2_565 2_665
Gd3 Gd2 Y1 107.35(3) 2_565 2_665
Y3 Gd2 Y1 114.08(3) 5_666 2_665
Gd3 Gd2 Y1 114.08(3) 5_666 2_665
Gd1 Gd2 Y1 0.00(2) 2_665 2_665
Si3 Gd3 Si2 90.51(14) . 6_656
Si3 Gd3 Si3 90.21(10) . 6_557
Si2 Gd3 Si3 179.28(14) 6_656 6_557
Si3 Gd3 Si1 95.71(7) . 5_666
Si2 Gd3 Si1 88.37(7) 6_656 5_666
Si3 Gd3 Si1 91.56(8) 6_557 5_666
Si3 Gd3 Si1 95.71(7) . 3_656
Si2 Gd3 Si1 88.37(7) 6_656 3_656
Si3 Gd3 Si1 91.56(7) 6_557 3_656
Si1 Gd3 Si1 168.14(13) 5_666 3_656
Si3 Gd3 Si2 178.97(15) . .
Si2 Gd3 Si2 88.46(9) 6_656 .
Si3 Gd3 Si2 90.82(14) 6_557 .
Si1 Gd3 Si2 84.26(7) 5_666 .
Si1 Gd3 Si2 84.26(7) 3_656 .
Si3 Gd3 Y2 128.95(8) . 2_564
Si2 Gd3 Y2 123.23(8) 6_656 2_564
Si3 Gd3 Y2 56.22(8) 6_557 2_564
Si1 Gd3 Y2 53.80(7) 5_666 2_564
Si1 Gd3 Y2 119.74(8) 3_656 2_564
Si2 Gd3 Y2 51.79(7) . 2_564
Si3 Gd3 Gd2 128.95(8) . 2_564
Si2 Gd3 Gd2 123.23(8) 6_656 2_564
Si3 Gd3 Gd2 56.22(8) 6_557 2_564
Si1 Gd3 Gd2 53.80(7) 5_666 2_564
Si1 Gd3 Gd2 119.74(8) 3_656 2_564
Si2 Gd3 Gd2 51.79(7) . 2_564
Y2 Gd3 Gd2 0.00(2) 2_564 2_564
Si3 Gd3 Y2 128.95(8) . 8_665
Si2 Gd3 Y2 123.23(8) 6_656 8_665
Si3 Gd3 Y2 56.22(8) 6_557 8_665
Si1 Gd3 Y2 119.74(8) 5_666 8_665
Si1 Gd3 Y2 53.80(7) 3_656 8_665
Si2 Gd3 Y2 51.79(7) . 8_665
Y2 Gd3 Y2 66.21(4) 2_564 8_665
Gd2 Gd3 Y2 66.21(4) 2_564 8_665
Si3 Gd3 Gd2 128.95(8) . 8_665
Si2 Gd3 Gd2 123.23(8) 6_656 8_665
Si3 Gd3 Gd2 56.22(8) 6_557 8_665
Si1 Gd3 Gd2 119.74(8) 5_666 8_665
Si1 Gd3 Gd2 53.80(7) 3_656 8_665
Si2 Gd3 Gd2 51.79(7) . 8_665
Y2 Gd3 Gd2 66.21(4) 2_564 8_665
Gd2 Gd3 Gd2 66.21(4) 2_564 8_665
Y2 Gd3 Gd2 0.00(2) 8_665 8_665
Si3 Gd3 Y2 127.48(8) . 5_666
Si2 Gd3 Y2 54.47(8) 6_656 5_666
Si3 Gd3 Y2 125.00(8) 6_557 5_666
Si1 Gd3 Y2 51.71(7) 5_666 5_666
Si1 Gd3 Y2 117.82(7) 3_656 5_666
Si2 Gd3 Y2 51.78(7) . 5_666
Y2 Gd3 Y2 68.78(3) 2_564 5_666
Gd2 Gd3 Y2 68.78(3) 2_564 5_666
Y2 Gd3 Y2 103.57(4) 8_665 5_666
Gd2 Gd3 Y2 103.57(4) 8_665 5_666
Si3 Gd3 Gd2 127.48(8) . 5_666
Si2 Gd3 Gd2 54.47(8) 6_656 5_666
Si3 Gd3 Gd2 125.00(8) 6_557 5_666
Si1 Gd3 Gd2 51.71(7) 5_666 5_666
Si1 Gd3 Gd2 117.82(7) 3_656 5_666
Si2 Gd3 Gd2 51.78(7) . 5_666
Y2 Gd3 Gd2 68.78(3) 2_564 5_666
Gd2 Gd3 Gd2 68.78(3) 2_564 5_666
Y2 Gd3 Gd2 103.57(4) 8_665 5_666
Gd2 Gd3 Gd2 103.57(4) 8_665 5_666
Y2 Gd3 Gd2 0.00(3) 5_666 5_666
Si1 Si1 Gd2 136.2(2) 5_766 .
Si1 Si1 Y2 66.48(15) 5_766 2_664
Gd2 Si1 Y2 138.47(14) . 2_664
Si1 Si1 Gd2 66.48(15) 5_766 2_664
Gd2 Si1 Gd2 138.47(14) . 2_664
Y2 Si1 Gd2 0.00(4) 2_664 2_664
Si1 Si1 Y2 62.98(15) 5_766 6_657
Gd2 Si1 Y2 83.13(9) . 6_657
Y2 Si1 Y2 129.47(13) 2_664 6_657
Gd2 Si1 Y2 129.47(13) 2_664 6_657
Si1 Si1 Gd2 62.98(15) 5_766 6_657
Gd2 Si1 Gd2 83.13(9) . 6_657
Y2 Si1 Gd2 129.47(13) 2_664 6_657
Gd2 Si1 Gd2 129.47(13) 2_664 6_657
Y2 Si1 Gd2 0.00(4) 6_657 6_657
Si1 Si1 Gd1 136.8(2) 5_766 6_556
Gd2 Si1 Gd1 87.01(10) . 6_556
Y2 Si1 Gd1 81.63(9) 2_664 6_556
Gd2 Si1 Gd1 81.63(9) 2_664 6_556
Y2 Si1 Gd1 139.00(14) 6_657 6_556
Gd2 Si1 Gd1 139.00(14) 6_657 6_556
Si1 Si1 Y1 136.8(2) 5_766 6_556
Gd2 Si1 Y1 87.01(10) . 6_556
Y2 Si1 Y1 81.63(9) 2_664 6_556
Gd2 Si1 Y1 81.63(9) 2_664 6_556
Y2 Si1 Y1 139.00(14) 6_657 6_556
Gd2 Si1 Y1 139.00(14) 6_657 6_556
Gd1 Si1 Y1 0.00(3) 6_556 6_556
Si1 Si1 Gd1 67.26(15) 5_766 .
Gd2 Si1 Gd1 138.89(14) . .
Y2 Si1 Gd1 77.21(9) 2_664 .
Gd2 Si1 Gd1 77.21(9) 2_664 .
Y2 Si1 Gd1 83.66(10) 6_657 .
Gd2 Si1 Gd1 83.66(10) 6_657 .
Gd1 Si1 Gd1 78.09(8) 6_556 .
Y1 Si1 Gd1 78.09(8) 6_556 .
Si1 Si1 Y3 116.5(2) 5_766 5_666
Gd2 Si1 Y3 69.93(9) . 5_666
Y2 Si1 Y3 139.67(13) 2_664 5_666
Gd2 Si1 Y3 139.67(13) 2_664 5_666
Y2 Si1 Y3 68.61(9) 6_657 5_666
Gd2 Si1 Y3 68.61(9) 6_657 5_666
Gd1 Si1 Y3 70.61(9) 6_556 5_666
Y1 Si1 Y3 70.61(9) 6_556 5_666
Gd1 Si1 Y3 68.99(8) . 5_666
Si3 Si2 Y3 117.6(2) 1_554 6_556
Si3 Si2 Gd3 117.6(2) 1_554 6_556
Y3 Si2 Gd3 0.000(15) 6_556 6_556
Si3 Si2 Y2 67.16(14) 1_554 3_656
Y3 Si2 Y2 140.41(7) 6_556 3_656
Gd3 Si2 Y2 140.41(7) 6_556 3_656
Si3 Si2 Gd2 67.16(14) 1_554 3_656
Y3 Si2 Gd2 140.41(7) 6_556 3_656
Gd3 Si2 Gd2 140.41(7) 6_556 3_656
Y2 Si2 Gd2 0.00(4) 3_656 3_656
Si3 Si2 Y2 67.16(14) 1_554 5_666
Y3 Si2 Y2 140.41(7) 6_556 5_666
Gd3 Si2 Y2 140.41(7) 6_556 5_666
Y2 Si2 Y2 79.02(14) 3_656 5_666
Gd2 Si2 Y2 79.02(14) 3_656 5_666
Si3 Si2 Gd2 67.16(14) 1_554 5_666
Y3 Si2 Gd2 140.41(7) 6_556 5_666
Gd3 Si2 Gd2 140.41(7) 6_556 5_666
Y2 Si2 Gd2 79.02(14) 3_656 5_666
Gd2 Si2 Gd2 79.02(14) 3_656 5_666
Y2 Si2 Gd2 0.00(4) 5_666 5_666
Si3 Si2 Y2 140.39(7) 1_554 2_564
Y3 Si2 Y2 71.43(11) 6_556 2_564
Gd3 Si2 Y2 71.43(11) 6_556 2_564
Y2 Si2 Y2 132.47(18) 3_656 2_564
Gd2 Si2 Y2 132.47(18) 3_656 2_564
Y2 Si2 Y2 82.29(7) 5_666 2_564
Gd2 Si2 Y2 82.29(7) 5_666 2_564
Si3 Si2 Gd2 140.39(7) 1_554 2_564
Y3 Si2 Gd2 71.43(11) 6_556 2_564
Gd3 Si2 Gd2 71.43(11) 6_556 2_564
Y2 Si2 Gd2 132.47(18) 3_656 2_564
Gd2 Si2 Gd2 132.47(18) 3_656 2_564
Y2 Si2 Gd2 82.29(7) 5_666 2_564
Gd2 Si2 Gd2 82.29(7) 5_666 2_564
Y2 Si2 Gd2 0.00(3) 2_564 2_564
Si3 Si2 Y2 140.39(7) 1_554 8_665
Y3 Si2 Y2 71.43(11) 6_556 8_665
Gd3 Si2 Y2 71.43(11) 6_556 8_665
Y2 Si2 Y2 82.29(7) 3_656 8_665
Gd2 Si2 Y2 82.29(7) 3_656 8_665
Y2 Si2 Y2 132.47(18) 5_666 8_665
Gd2 Si2 Y2 132.47(18) 5_666 8_665
Y2 Si2 Y2 79.01(13) 2_564 8_665
Gd2 Si2 Y2 79.01(13) 2_564 8_665
Si3 Si2 Gd2 140.39(7) 1_554 8_665
Y3 Si2 Gd2 71.43(11) 6_556 8_665
Gd3 Si2 Gd2 71.43(11) 6_556 8_665
Y2 Si2 Gd2 82.29(7) 3_656 8_665
Gd2 Si2 Gd2 82.29(7) 3_656 8_665
Y2 Si2 Gd2 132.47(18) 5_666 8_665
Gd2 Si2 Gd2 132.47(18) 5_666 8_665
Y2 Si2 Gd2 79.01(13) 2_564 8_665
Gd2 Si2 Gd2 79.01(13) 2_564 8_665
Y2 Si2 Gd2 0.00(3) 8_665 8_665
Si3 Si2 Gd1 66.07(12) 1_554 5_665
Y3 Si2 Gd1 71.20(10) 6_556 5_665
Gd3 Si2 Gd1 71.20(10) 6_556 5_665
Y2 Si2 Gd1 132.68(18) 3_656 5_665
Gd2 Si2 Gd1 132.68(18) 3_656 5_665
Y2 Si2 Gd1 76.94(7) 5_666 5_665
Gd2 Si2 Gd1 76.94(7) 5_666 5_665
Y2 Si2 Gd1 83.41(6) 2_564 5_665
Gd2 Si2 Gd1 83.41(6) 2_564 5_665
Y2 Si2 Gd1 142.10(19) 8_665 5_665
Gd2 Si2 Gd1 142.10(19) 8_665 5_665
Si2 Si3 Gd3 117.3(2) 1_556 .
Si2 Si3 Y3 118.3(2) 1_556 6_657
Gd3 Si3 Y3 124.44(18) . 6_657
Si2 Si3 Gd3 118.3(2) 1_556 6_657
Gd3 Si3 Gd3 124.44(18) . 6_657
Y3 Si3 Gd3 0.00(4) 6_657 6_657
Si2 Si3 Y2 62.98(13) 1_556 3_657
Gd3 Si3 Y2 141.36(7) . 3_657
Y3 Si3 Y2 69.37(10) 6_657 3_657
Gd3 Si3 Y2 69.37(10) 6_657 3_657
Si2 Si3 Gd2 62.98(13) 1_556 3_657
Gd3 Si3 Gd2 141.36(7) . 3_657
Y3 Si3 Gd2 69.37(10) 6_657 3_657
Gd3 Si3 Gd2 69.37(10) 6_657 3_657
Y2 Si3 Gd2 0.000(19) 3_657 3_657
Si2 Si3 Y2 62.98(13) 1_556 5_667
Gd3 Si3 Y2 141.36(7) . 5_667
Y3 Si3 Y2 69.37(10) 6_657 5_667
Gd3 Si3 Y2 69.37(10) 6_657 5_667
Y2 Si3 Y2 75.90(12) 3_657 5_667
Gd2 Si3 Y2 75.90(12) 3_657 5_667
Si2 Si3 Gd2 62.98(13) 1_556 5_667
Gd3 Si3 Gd2 141.36(7) . 5_667
Y3 Si3 Gd2 69.37(10) 6_657 5_667
Gd3 Si3 Gd2 69.37(10) 6_657 5_667
Y2 Si3 Gd2 75.90(12) 3_657 5_667
Gd2 Si3 Gd2 75.90(12) 3_657 5_667
Y2 Si3 Gd2 0.00(2) 5_667 5_667
Si2 Si3 Gd1 133.68(7) 1_556 2_665
Gd3 Si3 Gd1 72.12(10) . 2_665
Y3 Si3 Gd1 70.33(10) 6_657 2_665
Gd3 Si3 Gd1 70.33(10) 6_657 2_665
Y2 Si3 Gd1 138.73(18) 3_657 2_665
Gd2 Si3 Gd1 138.73(18) 3_657 2_665
Y2 Si3 Gd1 82.08(6) 5_667 2_665
Gd2 Si3 Gd1 82.08(6) 5_667 2_665
Si2 Si3 Y1 133.68(7) 1_556 2_665
Gd3 Si3 Y1 72.12(10) . 2_665
Y3 Si3 Y1 70.33(10) 6_657 2_665
Gd3 Si3 Y1 70.33(10) 6_657 2_665
Y2 Si3 Y1 138.73(18) 3_657 2_665
Gd2 Si3 Y1 138.73(18) 3_657 2_665
Y2 Si3 Y1 82.08(6) 5_667 2_665
Gd2 Si3 Y1 82.08(6) 5_667 2_665
Gd1 Si3 Y1 0.00(3) 2_665 2_665
Si2 Si3 Y1 133.68(7) 1_556 8_766
Gd3 Si3 Y1 72.12(10) . 8_766
Y3 Si3 Y1 70.33(10) 6_657 8_766
Gd3 Si3 Y1 70.33(10) 6_657 8_766
Y2 Si3 Y1 82.08(6) 3_657 8_766
Gd2 Si3 Y1 82.08(6) 3_657 8_766
Y2 Si3 Y1 138.73(18) 5_667 8_766
Gd2 Si3 Y1 138.73(18) 5_667 8_766
Gd1 Si3 Y1 92.63(14) 2_665 8_766
Y1 Si3 Y1 92.63(14) 2_665 8_766

loop_
_geom_bond_atom_site_label_1
_geom_bond_atom_site_label_2
_geom_bond_distance
_geom_bond_site_symmetry_2
Gd1 Si1 3.045(4) 6_656
Gd1 Si1 3.091(4) .
Gd1 Si3 3.114(4) 2_664
Gd1 Si1 3.136(4) 5_766
Gd1 Si3 3.152(4) 5_666
Gd1 Si2 3.170(4) 5_665
Gd1 Y3 3.5111(13) 5_666
Gd1 Gd3 3.5111(13) 5_666
Gd1 Y3 3.5569(14) 2_664
Gd1 Gd3 3.5569(14) 2_664
Gd1 Gd2 3.7336(14) 2_664
Gd1 Y2 3.7336(14) 2_664
Gd2 Si1 2.866(4) .
Gd2 Si1 2.887(4) 2_665
Gd2 Si2 2.943(4) 5_666
Gd2 Si2 2.944(4) 2_565
Gd2 Si1 2.972(4) 6_557
Gd2 Si3 3.045(4) 5_667
Gd2 Y3 3.4287(14) 2_565
Gd2 Gd3 3.4287(14) 2_565
Gd2 Y3 3.4295(14) 5_666
Gd2 Gd3 3.4295(14) 5_666
Gd2 Gd1 3.7336(14) 2_665
Gd2 Y1 3.7336(14) 2_665
Gd3 Si3 2.923(5) .
Gd3 Si2 2.931(6) 6_656
Gd3 Si3 2.979(5) 6_557
Gd3 Si1 3.108(4) 5_666
Gd3 Si1 3.108(4) 3_656
Gd3 Si2 3.308(5) .
Gd3 Y2 3.4287(14) 2_564
Gd3 Gd2 3.4287(14) 2_564
Gd3 Y2 3.4287(14) 8_665
Gd3 Gd2 3.4287(14) 8_665
Gd3 Y2 3.4295(14) 5_666
Gd3 Gd2 3.4295(14) 5_666
Si1 Si1 2.502(7) 5_766
Si1 Y2 2.887(4) 2_664
Si1 Gd2 2.887(4) 2_664
Si1 Y2 2.972(4) 6_657
Si1 Gd2 2.972(4) 6_657
Si1 Gd1 3.045(4) 6_556
Si1 Y1 3.045(4) 6_556
Si1 Y3 3.108(4) 5_666
Si2 Si3 2.526(7) 1_554
Si2 Y3 2.931(5) 6_556
Si2 Gd3 2.931(5) 6_556
Si2 Y2 2.943(4) 3_656
Si2 Gd2 2.943(4) 3_656
Si2 Y2 2.943(4) 5_666
Si2 Gd2 2.943(4) 5_666
Si2 Y2 2.944(4) 2_564
Si2 Gd2 2.944(4) 2_564
Si2 Y2 2.944(4) 8_665
Si2 Gd2 2.944(4) 8_665
Si2 Gd1 3.170(4) 5_665
Si3 Si2 2.526(7) 1_556
Si3 Y3 2.979(5) 6_657
Si3 Gd3 2.979(5) 6_657
Si3 Y2 3.045(4) 3_657
Si3 Gd2 3.045(4) 3_657
Si3 Y2 3.045(4) 5_667
Si3 Gd2 3.045(4) 5_667
Si3 Gd1 3.114(4) 2_665
Si3 Y1 3.114(4) 2_665
Si3 Y1 3.114(4) 8_766
